data_4510930
loop_
_publ_author_name
'Thomas, Lynne H.'
'Craig, Gavin A.'
'Morrison, Carole A.'
'Reilly, Anthony M.'
'Wilson, Chick C.'

_publ_section_title
;
 New Route to Local Order Models for Disordered Crystalline Materials:
 Diffuse Scattering and Computational Modeling of Phloroglucinol Dihydrate
;
_journal_issue 6
_journal_name_full 'Crystal Growth &amp; Design'
_journal_page_first 2045
_journal_paper_doi 10.1021/cg101704h
_journal_volume 11
_journal_year 2011
_chemical_formula_sum 'C6 H10 O5'
_chemical_formula_weight 162.14
_chemical_name_systematic
;
 phloroglucinol dihydrate
;
_space_group_IT_number 62
_symmetry_cell_setting orthorhombic
_symmetry_space_group_name_Hall '-P 2ac 2n'
_symmetry_space_group_name_H-M 'P n m a'
_atom_sites_solution_hydrogens geom
_atom_sites_solution_primary direct
_atom_sites_solution_secondary difmap
_audit_creation_date 2010-05-31T11:49:47-00:00
_audit_creation_method 'WinGX routine CIF_UPDATE'
_cell_angle_alpha 90
_cell_angle_beta 90
_cell_angle_gamma 90
_cell_formula_units_Z 4
_cell_length_a 6.5942(4)
_cell_length_b 13.5455(9)
_cell_length_c 8.0423(3)
_cell_measurement_reflns_used 4260
_cell_measurement_temperature 100(2)
_cell_measurement_theta_max 55.22
_cell_measurement_theta_min 6.02
_cell_volume 718.35(7)
_computing_cell_refinement 'FSPROCESS/CRYSTALCLEAR (Rigaku, 2006)'
_computing_data_collection 'D*TREK/CRYSTALCLEAR (Rigaku, 2006)'
_computing_data_reduction 'FSPROCESS/CRYSTALCLEAR (Rigaku, 2006), WinGX (Farrugia, 1999)'
_computing_structure_refinement 'SHELXL-97 (Sheldrick, 2008)'
_computing_structure_solution 'SHELXS-97 (Sheldrick, 2008)'
_diffrn_ambient_temperature 100(2)
_diffrn_measured_fraction_theta_full 0.993
_diffrn_measured_fraction_theta_max 0.993
_diffrn_measurement_device_type 'Rigaku R-AXIS RAPID IP Image Plate diffractometer'
_diffrn_radiation_monochromator graphite
_diffrn_radiation_type MoK\a
_diffrn_radiation_wavelength 0.71075
_diffrn_reflns_av_R_equivalents 0.0171
_diffrn_reflns_av_unetI/netI 0.0138
_diffrn_reflns_limit_h_max 8
_diffrn_reflns_limit_h_min -8
_diffrn_reflns_limit_k_max 17
_diffrn_reflns_limit_k_min -17
_diffrn_reflns_limit_l_max 10
_diffrn_reflns_limit_l_min -10
_diffrn_reflns_number 4781
_diffrn_reflns_theta_full 27.47
_diffrn_reflns_theta_max 27.47
_diffrn_reflns_theta_min 3.01
_exptl_absorpt_coefficient_mu 0.132
_exptl_absorpt_correction_T_max 0.9682
_exptl_absorpt_correction_T_min 0.8974
_exptl_absorpt_correction_type multi-scan
_exptl_absorpt_process_details 'ABSCOR, Rigaku 1995'
_exptl_crystal_colour orange
_exptl_crystal_density_diffrn 1.499
_exptl_crystal_density_method 'not measured'
_exptl_crystal_description block
_exptl_crystal_F_000 344
_exptl_crystal_size_max 0.40
_exptl_crystal_size_mid 0.3
_exptl_crystal_size_min 0.20
_refine_diff_density_max 0.23
_refine_diff_density_min -0.346
_refine_diff_density_rms 0.081
_refine_ls_extinction_method none
_refine_ls_goodness_of_fit_ref 1.132
_refine_ls_hydrogen_treatment refall
_refine_ls_matrix_type full
_refine_ls_number_parameters 82
_refine_ls_number_reflns 860
_refine_ls_number_restraints 0
_refine_ls_restrained_S_all 1.132
_refine_ls_R_factor_all 0.0362
_refine_ls_R_factor_gt 0.0357
_refine_ls_shift/su_max 0.002
_refine_ls_shift/su_mean 0
_refine_ls_structure_factor_coef Fsqd
_refine_ls_weighting_details 'calc w=1/[\s^2^(Fo^2^)+(0.0738P)^2^+0.1241P] where P=(Fo^2^+2Fc^2^)/3'
_refine_ls_weighting_scheme calc
_refine_ls_wR_factor_ref 0.1086
_reflns_number_gt 818
_reflns_number_total 860
_reflns_threshold_expression >2\s(I)
_cod_data_source_file phloro_expt.cif
_cod_data_source_block phloro_100k
_cod_depositor_comments
;
The following automatic conversions were performed:

'_symmetry_cell_setting' value 'Orthorhombic' changed to
'orthorhombic' according to
/usr/data/users/saulius/automatic-downloads/retrospective/ACS/lib/dictionaries/cif_core.dic
dictionary named 'cif_core.dic' version 2.4.2 from 2011-04-26.

Automatic conversion script
Id: cif_fix_values 2281 2013-09-26 08:29:07Z andrius 
;
_cod_original_sg_symbol_H-M 'Pnma '
_cod_database_code 4510930

loop_
_symmetry_equiv_pos_as_xyz
'x, y, z'
'-x+1/2, -y, z+1/2'
'x+1/2, -y+1/2, -z+1/2'
'-x, y+1/2, -z'
'-x, -y, -z'
'x-1/2, y, -z-1/2'
'-x-1/2, y-1/2, z-1/2'
'x, -y-1/2, z'

loop_
_atom_site_label
_atom_site_fract_x
_atom_site_fract_y
_atom_site_fract_z
_atom_site_U_iso_or_equiv
_atom_site_adp_type
_atom_site_calc_flag
_atom_site_refinement_flags
_atom_site_occupancy
_atom_site_type_symbol
C4 0.11951(18) 0.25 1.13105(17) 0.0145(3) Uani d S 1 C
H2 0.1131(15) 0.4043(11) 0.8100(18) 0.018(3) Uiso d . 1 H
H5 0.247(3) 0.4570(11) 0.497(2) 0.048(5) Uiso d . 1 H
H3 0.1256(16) 0.4214(11) 1.228(2) 0.027(4) Uiso d . 1 H
H4 0.1222(18) 0.25 1.252(3) 0.011(4) Uiso d S 1 H
H7 0.050(4) 0.475(2) 0.498(4) 0.029(7) Uiso d P 0.5 H
H6 0.128(3) 0.370(2) 0.496(4) 0.012(5) Uiso d P 0.5 H
H1 0.118(3) 0.305(2) 0.577(4) 0.013(6) Uiso d P 0.5 H
O1 0.10844(13) 0.25 0.61438(12) 0.0156(3) Uani d S 1 O
O3 0.14097(11) 0.42888(5) 0.45709(9) 0.0185(3) Uani d . 1 O
O2 0.11606(11) 0.42808(5) 1.12121(10) 0.0205(3) Uani d . 1 O
C2 0.11295(13) 0.33972(6) 0.86899(12) 0.0149(3) Uani d . 1 C
C1 0.11172(16) 0.25 0.78431(17) 0.0134(3) Uani d S 1 C
C3 0.11702(13) 0.33839(7) 1.04207(12) 0.0146(3) Uani d . 1 C

loop_
_atom_site_aniso_label
_atom_site_aniso_U_11
_atom_site_aniso_U_22
_atom_site_aniso_U_33
_atom_site_aniso_U_12
_atom_site_aniso_U_13
_atom_site_aniso_U_23
C4 0.0180(6) 0.0147(7) 0.0108(7) 0 0.0002(4) 0
O1 0.0226(5) 0.0142(6) 0.0101(5) 0 -0.0003(3) 0
O3 0.0247(4) 0.0143(4) 0.0165(4) -0.0002(3) -0.0010(2) 0.0004(2)
O2 0.0370(5) 0.0124(4) 0.0121(5) 0.0012(2) 0.0014(3) -0.0014(2)
C2 0.0183(5) 0.0136(5) 0.0129(6) 0.0012(3) 0.0004(3) 0.0008(3)
C1 0.0123(5) 0.0157(7) 0.0123(7) 0 -0.0002(4) 0
C3 0.0170(5) 0.0131(5) 0.0137(6) 0.0010(3) 0.0004(3) -0.0016(3)

loop_
_atom_type_symbol
_atom_type_description
_atom_type_scat_dispersion_real
_atom_type_scat_dispersion_imag
_atom_type_scat_source
C C 0.0033 0.0016 'International Tables Vol C Tables 4.2.6.8 and 6.1.1.4'
H H 0 0 'International Tables Vol C Tables 4.2.6.8 and 6.1.1.4'
O O 0.0106 0.006 'International Tables Vol C Tables 4.2.6.8 and 6.1.1.4'

loop_
_geom_angle_atom_site_label_1
_geom_angle_atom_site_label_2
_geom_angle_atom_site_label_3
_geom_angle
_geom_angle_site_symmetry_1
_geom_angle_site_symmetry_3
C3 C4 C3 118.25(12) 8_565 .
C3 C4 H4 120.88(6) 8_565 .
C3 C4 H4 120.88(6) . .
C1 O1 H1 112(2) . .
H5 O3 H7 96(2) . .
H5 O3 H6 111.0(18) . .
H7 O3 H6 116(2) . .
C3 O2 H3 111.6(10) . .
C3 C2 C1 118.52(9) . .
C3 C2 H2 119.2(8) . .
C1 C2 H2 122.2(8) . .
O1 C1 C2 119.27(6) . .
O1 C1 C2 119.27(6) . 8_565
C2 C1 C2 121.47(12) . 8_565
O2 C3 C2 116.89(8) . .
O2 C3 C4 121.48(8) . .
C2 C3 C4 121.62(9) . .

loop_
_geom_bond_atom_site_label_1
_geom_bond_atom_site_label_2
_geom_bond_site_symmetry_2
_geom_bond_distance
C4 C3 8_565 1.3949(11)
C4 C3 . 1.3949(11)
C4 H4 . 0.98(2)
O1 C1 . 1.3669(17)
O1 H1 . 0.80(3)
O3 H5 . 0.860(18)
O3 H7 . 0.93(3)
O3 H6 . 0.87(3)
O2 C3 . 1.3716(11)
O2 H3 . 0.865(19)
C2 C3 . 1.3923(14)
C2 C1 . 1.3931(11)
C2 H2 . 0.995(16)
C1 C2 8_565 1.3931(11)

loop_
_geom_hbond_atom_site_label_D
_geom_hbond_atom_site_label_H
_geom_hbond_atom_site_label_A
_geom_hbond_distance_DH
_geom_hbond_distance_HA
_geom_hbond_distance_DA
_geom_hbond_angle_DHA
_geom_hbond_site_symmetry_A
O2 H3 O3 0.865(19) 1.85(2) 2.7063(11) 170.8(14) 1_556
O3 H7 O3 0.93(3) 1.84(2) 2.7650(15) 171(3) 5_566

loop_
_geom_torsion_atom_site_label_1
_geom_torsion_atom_site_label_2
_geom_torsion_atom_site_label_3
_geom_torsion_atom_site_label_4
_geom_torsion
_geom_torsion_site_symmetry_1
_geom_torsion_site_symmetry_4
C3 C2 C1 O1 -179.78(8) . .
C3 C2 C1 C2 0.48(16) . 8_565
C1 C2 C3 O2 -179.36(8) . .
C1 C2 C3 C4 -0.11(13) . .
C3 C4 C3 O2 178.97(6) 8_565 .
C3 C4 C3 C2 -0.25(16) 8_565 .
